data_7221974
loop_
_publ_author_name
'Thapa, Kedar Bahadur'
'Hsu, Yi-Fen'
'Lin, Hsuan-Chou'
'Chen, Jhy-Der'

_publ_section_title
;
 Hg(ii) supramolecular isomers: structural transformation and
 photoluminescence change
;
_journal_issue 39
_journal_name_full CrystEngComm
_journal_page_first 7574
_journal_paper_doi 10.1039/C5CE01098E
_journal_volume 17
_journal_year 2015
_chemical_formula_sum 'C16 H18 Br2 Hg N4 O2'
_chemical_formula_weight 658.75
_chemical_name_systematic
; 
 ? 
;
_space_group_IT_number 60
_symmetry_cell_setting orthorhombic
_symmetry_space_group_name_Hall '-P 2n 2ab'
_symmetry_space_group_name_H-M 'P b c n'
_atom_sites_solution_hydrogens geom
_atom_sites_solution_primary direct
_atom_sites_solution_secondary difmap
_audit_creation_method SHELXL-97
_audit_update_record
;
2015-06-02 deposited with the CCDC.
2015-09-01 downloaded from the CCDC.
;
_cell_angle_alpha 90.00
_cell_angle_beta 90.00
_cell_angle_gamma 90.00
_cell_formula_units_Z 4
_cell_length_a 12.5435(3)
_cell_length_b 9.6560(2)
_cell_length_c 16.5414(4)
_cell_measurement_reflns_used 4786
_cell_measurement_temperature 296(2)
_cell_measurement_theta_max 28.29
_cell_measurement_theta_min 2.46
_cell_volume 2003.49(8)
_computing_cell_refinement 'SAINT V7.68A (Bruker AXS, 2010)'
_computing_data_collection 'APEX2 (Bruker AXS, 2010)'
_computing_data_reduction 'SAINT V7.68A (Bruker AXS, 2010)'
_computing_molecular_graphics 'SHELXTL (Sheldrick, 2008)'
_computing_publication_material 'SHELXTL (Sheldrick, 2008)'
_computing_structure_refinement 'SHELXL-97 (Sheldrick, 2008)'
_computing_structure_solution 'SHELXS-97 (Sheldrick, 2008)'
_diffrn_ambient_temperature 296(2)
_diffrn_measured_fraction_theta_full 0.996
_diffrn_measured_fraction_theta_max 0.996
_diffrn_measurement_device_type 'Bruker APEX-II CCD'
_diffrn_measurement_method '\f and \w scans'
_diffrn_radiation_monochromator graphite
_diffrn_radiation_source 'fine-focus sealed tube'
_diffrn_radiation_type MoK\a
_diffrn_radiation_wavelength 0.71073
_diffrn_reflns_av_R_equivalents 0.0302
_diffrn_reflns_av_sigmaI/netI 0.0325
_diffrn_reflns_limit_h_max 16
_diffrn_reflns_limit_h_min -12
_diffrn_reflns_limit_k_max 12
_diffrn_reflns_limit_k_min -12
_diffrn_reflns_limit_l_max 21
_diffrn_reflns_limit_l_min -17
_diffrn_reflns_number 10302
_diffrn_reflns_theta_full 28.29
_diffrn_reflns_theta_max 28.29
_diffrn_reflns_theta_min 2.46
_exptl_absorpt_coefficient_mu 11.687
_exptl_absorpt_correction_T_max 0.3878
_exptl_absorpt_correction_T_min 0.0893
_exptl_absorpt_correction_type multi-scan
_exptl_absorpt_process_details 'SADABS V2008/1 (Bruker AXS, 2008)'
_exptl_crystal_colour colourless
_exptl_crystal_density_diffrn 2.184
_exptl_crystal_density_method 'not measured'
_exptl_crystal_description column
_exptl_crystal_F_000 1232
_exptl_crystal_size_max 0.40
_exptl_crystal_size_mid 0.10
_exptl_crystal_size_min 0.10
_refine_diff_density_max 1.232
_refine_diff_density_min -1.746
_refine_diff_density_rms 0.171
_refine_ls_extinction_method none
_refine_ls_goodness_of_fit_ref 1.023
_refine_ls_hydrogen_treatment constr
_refine_ls_matrix_type full
_refine_ls_number_parameters 114
_refine_ls_number_reflns 2479
_refine_ls_number_restraints 0
_refine_ls_restrained_S_all 1.023
_refine_ls_R_factor_all 0.0551
_refine_ls_R_factor_gt 0.0326
_refine_ls_shift/su_max 0.001
_refine_ls_shift/su_mean 0.000
_refine_ls_structure_factor_coef Fsqd
_refine_ls_weighting_details 'calc w=1/[\s^2^(Fo^2^)+(0.0493P)^2^+0.0789P] where P=(Fo^2^+2Fc^2^)/3'
_refine_ls_weighting_scheme calc
_refine_ls_wR_factor_gt 0.0784
_refine_ls_wR_factor_ref 0.0882
_reflns_number_gt 1719
_reflns_number_total 2479
_reflns_threshold_expression >2sigma(I)
_cod_data_source_file c5ce01098e2.cif
_cod_data_source_block 1
_cod_depositor_comments
;
The following automatic conversions were performed:

'_symmetry_cell_setting' value 'Orthorhombic' changed to
'orthorhombic' according to
/usr/data/users/saulius/crontab/automatic-downloads/rss-feeds/RSC/lib/dictionaries/cif_core.dic
dictionary named 'cif_core.dic' version 2.4.2 from 2011-04-26.

'_exptl_absorpt_correction_type' value 'multi_scan' changed to
'multi-scan' according to
/usr/data/users/saulius/crontab/automatic-downloads/rss-feeds/RSC/lib/dictionaries/cif_core.dic
dictionary named 'cif_core.dic' version 2.4.2 from 2011-04-26.

Automatic conversion script
Id: cif_fix_values 3271 2015-04-21 07:52:19Z andrius 

 Adding full bibliography for 7221974--7221977.cif.
;
_cod_original_cell_volume 2003.50(8)
_cod_original_sg_symbol_H-M Pbcn
_cod_database_code 7221974

loop_
_symmetry_equiv_pos_as_xyz
'x, y, z'
'-x+1/2, -y+1/2, z+1/2'
'-x, y, -z+1/2'
'x+1/2, -y+1/2, -z'
'-x, -y, -z'
'x-1/2, y-1/2, -z-1/2'
'x, -y, z-1/2'
'-x-1/2, y-1/2, z'

loop_
_atom_site_label
_atom_site_type_symbol
_atom_site_fract_x
_atom_site_fract_y
_atom_site_fract_z
_atom_site_U_iso_or_equiv
_atom_site_adp_type
_atom_site_occupancy
_atom_site_symmetry_multiplicity
_atom_site_calc_flag
_atom_site_refinement_flags
Hg Hg 0.5000 0.16603(2) 0.7500 0.03290(11) Uani 1 2 d S
Br Br 0.68750(5) 0.09484(10) 0.74111(3) 0.0773(3) Uani 1 1 d .
O O 0.2176(2) 0.3576(3) 0.9820(2) 0.0419(8) Uani 1 1 d .
N1 N 0.4941(2) 0.3602(4) 0.8458(3) 0.0329(9) Uani 1 1 d .
N2 N 0.2984(2) 0.5638(3) 0.96122(18) 0.0276(7) Uani 1 1 d .
H2A H 0.2915 0.6513 0.9696 0.033 Uiso 1 1 calc R
C1 C 0.5722(3) 0.4526(5) 0.8407(3) 0.0419(11) Uani 1 1 d .
H1A H 0.6351 0.4275 0.8148 0.050 Uiso 1 1 calc R
C2 C 0.5638(4) 0.5834(5) 0.8719(3) 0.0491(13) Uani 1 1 d .
H2B H 0.6196 0.6462 0.8667 0.059 Uiso 1 1 calc R
C3 C 0.4705(4) 0.6205(5) 0.9114(3) 0.0437(12) Uani 1 1 d .
H3A H 0.4624 0.7092 0.9325 0.052 Uiso 1 1 calc R
C4 C 0.3893(3) 0.5235(4) 0.9190(2) 0.0251(8) Uani 1 1 d .
C5 C 0.4039(3) 0.3948(4) 0.8840(2) 0.0286(9) Uani 1 1 d .
H5A H 0.3491 0.3302 0.8870 0.034 Uiso 1 1 calc R
C6 C 0.2195(3) 0.4830(4) 0.9907(2) 0.0285(10) Uani 1 1 d .
C7 C 0.1377(3) 0.5580(4) 1.0411(2) 0.0322(9) Uani 1 1 d .
H7A H 0.1316 0.6523 1.0216 0.039 Uiso 1 1 calc R
H7B H 0.1630 0.5621 1.0965 0.039 Uiso 1 1 calc R
C8 C 0.0283(3) 0.4920(5) 1.0404(3) 0.0312(10) Uani 1 1 d .
H8A H -0.0149 0.5338 1.0825 0.047 Uiso 1 1 calc R
H8B H 0.0354 0.3942 1.0527 0.047 Uiso 1 1 calc R

loop_
_atom_site_aniso_label
_atom_site_aniso_U_11
_atom_site_aniso_U_22
_atom_site_aniso_U_33
_atom_site_aniso_U_23
_atom_site_aniso_U_13
_atom_site_aniso_U_12
Hg 0.02987(16) 0.03354(16) 0.03529(16) 0.000 0.00622(9) 0.000
Br 0.0509(4) 0.1184(7) 0.0626(4) 0.0231(3) 0.0136(3) 0.0477(4)
O 0.0385(19) 0.0170(14) 0.070(2) -0.0063(14) 0.0166(15) -0.0025(13)
N1 0.028(2) 0.034(2) 0.036(2) -0.0068(17) 0.0052(15) -0.0026(16)
N2 0.0261(19) 0.0175(16) 0.0391(19) -0.0044(15) 0.0065(15) 0.0010(14)
C1 0.026(2) 0.053(3) 0.047(3) -0.010(2) 0.004(2) -0.009(2)
C2 0.032(3) 0.050(3) 0.066(3) -0.020(3) 0.013(2) -0.015(2)
C3 0.038(3) 0.032(2) 0.061(3) -0.016(3) 0.007(2) -0.012(2)
C4 0.023(2) 0.024(2) 0.028(2) -0.0021(16) 0.0010(16) -0.0001(17)
C5 0.024(2) 0.028(2) 0.034(2) -0.0016(18) 0.0060(17) -0.0045(18)
C6 0.024(2) 0.026(2) 0.035(2) -0.0012(19) -0.0008(17) 0.0040(17)
C7 0.029(2) 0.029(2) 0.038(2) -0.006(2) 0.0051(18) -0.0003(19)
C8 0.029(2) 0.032(2) 0.033(2) 0.003(2) 0.0111(18) 0.0012(18)

loop_
_atom_type_symbol
_atom_type_description
_atom_type_scat_dispersion_real
_atom_type_scat_dispersion_imag
_atom_type_scat_source
C C 0.0033 0.0016 'International Tables Vol C Tables 4.2.6.8 and 6.1.1.4'
H H 0.0000 0.0000 'International Tables Vol C Tables 4.2.6.8 and 6.1.1.4'
N N 0.0061 0.0033 'International Tables Vol C Tables 4.2.6.8 and 6.1.1.4'
O O 0.0106 0.0060 'International Tables Vol C Tables 4.2.6.8 and 6.1.1.4'
Br Br -0.2901 2.4595 'International Tables Vol C Tables 4.2.6.8 and 6.1.1.4'
Hg Hg -2.3894 9.2266 'International Tables Vol C Tables 4.2.6.8 and 6.1.1.4'

loop_
_geom_angle_atom_site_label_1
_geom_angle_atom_site_label_2
_geom_angle_atom_site_label_3
_geom_angle
_geom_angle_site_symmetry_1
_geom_angle_site_symmetry_3
Br Hg Br 147.47(5) 3_656 .
Br Hg N1 106.35(7) 3_656 3_656
Br Hg N1 98.39(7) . 3_656
Br Hg N1 98.39(7) 3_656 .
Br Hg N1 106.35(7) . .
N1 Hg N1 80.5(2) 3_656 .
C1 N1 C5 119.1(4) . .
C1 N1 Hg 116.7(3) . .
C5 N1 Hg 121.4(3) . .
C6 N2 C4 128.2(3) . .
C6 N2 H2A 115.9 . .
C4 N2 H2A 115.9 . .
N1 C1 C2 122.7(4) . .
N1 C1 H1A 118.7 . .
C2 C1 H1A 118.7 . .
C1 C2 C3 118.8(4) . .
C1 C2 H2B 120.6 . .
C3 C2 H2B 120.6 . .
C2 C3 C4 119.1(4) . .
C2 C3 H3A 120.5 . .
C4 C3 H3A 120.5 . .
C5 C4 C3 118.1(4) . .
C5 C4 N2 124.7(3) . .
C3 C4 N2 117.2(3) . .
N1 C5 C4 122.3(4) . .
N1 C5 H5A 118.8 . .
C4 C5 H5A 118.8 . .
O C6 N2 123.1(4) . .
O C6 C7 121.9(4) . .
N2 C6 C7 114.9(3) . .
C6 C7 C8 114.3(3) . .
C6 C7 H7A 108.7 . .
C8 C7 H7A 108.7 . .
C6 C7 H7B 108.7 . .
C8 C7 H7B 108.7 . .
H7A C7 H7B 107.6 . .
C7 C8 C8 112.8(4) . 5_567
C7 C8 H8A 109.0 . .
C8 C8 H8A 109.0 5_567 .
C7 C8 H8B 109.0 . .
C8 C8 H8B 109.0 5_567 .
H8A C8 H8B 107.8 . .

loop_
_geom_bond_atom_site_label_1
_geom_bond_atom_site_label_2
_geom_bond_distance
_geom_bond_site_symmetry_2
Hg Br 2.4547(6) 3_656
Hg Br 2.4547(6) .
Hg N1 2.456(4) 3_656
Hg N1 2.456(4) .
O C6 1.220(4) .
N1 C1 1.328(5) .
N1 C5 1.337(5) .
N2 C6 1.350(5) .
N2 C4 1.393(4) .
N2 H2A 0.8600 .
C1 C2 1.368(6) .
C1 H1A 0.9300 .
C2 C3 1.388(7) .
C2 H2B 0.9300 .
C3 C4 1.389(6) .
C3 H3A 0.9300 .
C4 C5 1.383(5) .
C5 H5A 0.9300 .
C6 C7 1.507(5) .
C7 C8 1.513(6) .
C7 H7A 0.9700 .
C7 H7B 0.9700 .
C8 C8 1.522(8) 5_567
C8 H8A 0.9700 .
C8 H8B 0.9700 .
